data_4346902
loop_
_publ_author_name
'Yang, Qingxiang'
'Ren, ShuangShuang'
'Hao, Ying'
'Zhao, Qianqian'
'Chen, Zhijun'
'Zheng, Hegen'

_publ_section_title
;
 Cyclopentaneteracarboxylic Metal-Organic Frameworks: Tuning the Distance
 between Layers and Pore Structures with N-Ligands.
;
_journal_issue 10
_journal_name_full 'Inorganic chemistry'
_journal_page_first 4951
_journal_page_last 4957
_journal_paper_doi 10.1021/acs.inorgchem.5b02340
_journal_volume 55
_journal_year 2016
_chemical_formula_sum 'C15 H13 Co2 N O10'
_chemical_formula_weight 485.12
_space_group_IT_number 2
_space_group_name_Hall '-P 1'
_space_group_name_H-M_alt 'P -1'
_symmetry_cell_setting triclinic
_symmetry_space_group_name_H-M 'P -1'
_atom_sites_solution_hydrogens geom
_atom_sites_solution_primary direct
_atom_sites_solution_secondary difmap
_audit_creation_method SHELXL-97
_cell_angle_alpha 94.6640(10)
_cell_angle_beta 103.8370(10)
_cell_angle_gamma 114.8300(10)
_cell_formula_units_Z 2
_cell_length_a 9.1461(6)
_cell_length_b 9.6587(6)
_cell_length_c 12.7617(12)
_cell_measurement_reflns_used 3166
_cell_measurement_temperature 296(2)
_cell_measurement_theta_max 28.40
_cell_measurement_theta_min 2.37
_cell_volume 972.10(13)
_computing_cell_refinement 'SMART (Bruker, 2000)'
_computing_data_collection 'SMART (Bruker, 2000)'
_computing_data_reduction 'SMART (Bruker, 2000)'
_computing_molecular_graphics SHELXTL
_computing_publication_material SHELXTL
_computing_structure_refinement 'SHELXL-97 (Sheldrick, 1997)'
_computing_structure_solution 'SHELXS-97 (Sheldrick, 1990)'
_diffrn_ambient_temperature 296(2)
_diffrn_measured_fraction_theta_full 0.997
_diffrn_measured_fraction_theta_max 0.997
_diffrn_measurement_device_type 'CCD area detector'
_diffrn_measurement_method 'phi and omega scans'
_diffrn_radiation_monochromator graphite
_diffrn_radiation_source 'fine-focus sealed tube'
_diffrn_radiation_type MoK\a
_diffrn_radiation_wavelength 0.71073
_diffrn_reflns_av_R_equivalents 0.0142
_diffrn_reflns_av_sigmaI/netI 0.0255
_diffrn_reflns_limit_h_max 10
_diffrn_reflns_limit_h_min -10
_diffrn_reflns_limit_k_max 11
_diffrn_reflns_limit_k_min -11
_diffrn_reflns_limit_l_max 15
_diffrn_reflns_limit_l_min -15
_diffrn_reflns_number 5509
_diffrn_reflns_theta_full 25.00
_diffrn_reflns_theta_max 25.00
_diffrn_reflns_theta_min 1.68
_exptl_absorpt_coefficient_mu 1.758
_exptl_absorpt_correction_T_max 0.839
_exptl_absorpt_correction_T_min 0.839
_exptl_absorpt_process_details 'SADABS; Bruker, 2000'
_exptl_crystal_colour purple
_exptl_crystal_density_diffrn 1.657
_exptl_crystal_density_method 'not measured'
_exptl_crystal_description block
_exptl_crystal_F_000 489
_exptl_crystal_size_max 0.10
_exptl_crystal_size_mid 0.10
_exptl_crystal_size_min 0.10
_platon_squeeze_details
;
;
_refine_diff_density_max 0.575
_refine_diff_density_min -0.345
_refine_diff_density_rms 0.059
_refine_ls_extinction_method none
_refine_ls_goodness_of_fit_ref 1.077
_refine_ls_hydrogen_treatment mixed
_refine_ls_matrix_type full
_refine_ls_number_parameters 238
_refine_ls_number_reflns 3414
_refine_ls_number_restraints 3
_refine_ls_restrained_S_all 1.081
_refine_ls_R_factor_all 0.0315
_refine_ls_R_factor_gt 0.0276
_refine_ls_shift/su_max 0.001
_refine_ls_shift/su_mean 0.000
_refine_ls_structure_factor_coef Fsqd
_refine_ls_weighting_details 'calc w=1/[\s^2^(Fo^2^)+(0.0431P)^2^+0.1836P] where P=(Fo^2^+2Fc^2^)/3'
_refine_ls_weighting_scheme calc
_refine_ls_wR_factor_gt 0.0723
_refine_ls_wR_factor_ref 0.0744
_reflns_number_gt 3014
_reflns_number_total 3414
_reflns_threshold_expression >2sigma(I)
_cod_data_source_file ic5b02340_si_004.cif
_cod_data_source_block 3
_cod_original_sg_symbol_H-M p-1
_cod_database_code 4346902

loop_
_symmetry_equiv_pos_as_xyz
'x, y, z'
'-x, -y, -z'

loop_
_atom_site_label
_atom_site_type_symbol
_atom_site_fract_x
_atom_site_fract_y
_atom_site_fract_z
_atom_site_U_iso_or_equiv
_atom_site_adp_type
_atom_site_occupancy
_atom_site_symmetry_multiplicity
_atom_site_calc_flag
_atom_site_refinement_flags
C1 C 0.7680(3) 0.3103(3) 0.26077(19) 0.0276(5) Uani 1 1 d .
O6 O 1.2889(2) 0.33961(19) 0.56496(13) 0.0328(4) Uani 1 1 d .
O8 O 1.4367(2) 0.3155(2) 0.34400(17) 0.0451(5) Uani 1 1 d .
O7 O 1.3719(2) 0.4530(2) 0.23421(16) 0.046 Uani 1 1 d .
C4 C 1.3271(3) 0.3453(3) 0.28446(19) 0.029 Uani 1 1 d .
C5 C 1.1434(3) 0.2450(3) 0.27326(19) 0.027 Uani 1 1 d .
H5 H 1.1096 0.1451 0.2256 0.032 Uiso 1 1 calc R
O4 O 0.6881(2) 0.03979(19) 0.42573(16) 0.0438(5) Uani 1 1 d .
O3 O 0.8982(2) 0.26993(17) 0.51671(13) 0.0309(4) Uani 1 1 d .
C2 C 0.8286(3) 0.1528(2) 0.43908(19) 0.0255(5) Uani 1 1 d .
Co1 Co 0.63442(4) 0.48780(3) 0.30123(2) 0.02605(10) Uani 1 1 d .
Co2 Co 1.0000 0.5000 0.5000 0.02236(11) Uani 1 2 d S
Co3 Co 0.5000 0.0000 0.5000 0.02839(12) Uani 1 2 d S
O5 O 1.19384(19) 0.47428(17) 0.45825(13) 0.0268(3) Uani 1 1 d .
O2 O 0.8361(2) 0.42898(19) 0.33894(13) 0.0310(4) Uani 1 1 d .
C3 C 1.2030(3) 0.3501(2) 0.47568(19) 0.0244(5) Uani 1 1 d .
O9 O 0.4335(2) -0.23585(18) 0.43150(16) 0.0401(4) Uani 1 1 d .
H9D H 0.3356 -0.3052 0.4494 0.060 Uiso 0.50 1 d PR
H9E H 0.5260 -0.2581 0.4618 0.060 Uiso 0.50 1 d PR
C9 C 1.1063(3) 0.2072(2) 0.38250(18) 0.0248(5) Uani 1 1 d .
H9A H 1.1370 0.1250 0.4026 0.030 Uiso 1 1 calc R
N1 N 0.7288(3) 0.6350(2) 0.19837(16) 0.0316(4) Uani 1 1 d .
C7 C 0.8580(3) 0.2113(3) 0.24750(19) 0.0282(5) Uani 1 1 d .
H7 H 0.7833 0.1239 0.1851 0.034 Uiso 1 1 calc R
C6 C 1.0224(3) 0.3069(3) 0.2195(2) 0.0317(5) Uani 1 1 d .
H6A H 1.0025 0.2913 0.1403 0.038 Uiso 1 1 calc R
H6B H 1.0672 0.4172 0.2493 0.038 Uiso 1 1 calc R
C15 C 0.9200(3) 0.9575(3) -0.0030(2) 0.0363(6) Uani 1 1 d .
H15 H 0.8393 0.9705 -0.0555 0.044 Uiso 1 1 calc R
C12 C 0.8581(3) 0.8444(3) 0.06557(19) 0.0325(5) Uani 1 1 d .
C8 C 0.9106(3) 0.1419(2) 0.34911(19) 0.0255(5) Uani 1 1 d .
H8 H 0.8651 0.0301 0.3200 0.031 Uiso 1 1 calc R
O1 O 0.6301(2) 0.2797(2) 0.19409(16) 0.0458(5) Uani 1 1 d .
O10 O 0.3553(3) 0.0151(2) 0.35246(17) 0.0493(5) Uani 1 1 d D
H10C H 0.3311 -0.0704 0.3121 0.074 Uiso 0.50 1 d PRD
H10D H 0.4284 0.0711 0.3115 0.074 Uiso 0.50 1 d PRD
C11 C 0.9632(3) 0.8225(3) 0.1531(2) 0.0422(6) Uani 1 1 d .
H11 H 1.0798 0.8780 0.1688 0.051 Uiso 1 1 calc R
C14 C 0.6279(3) 0.6547(4) 0.1135(2) 0.0474(7) Uani 1 1 d .
H14 H 0.5118 0.5970 0.0987 0.057 Uiso 1 1 calc R
C13 C 0.6863(4) 0.7562(4) 0.0461(2) 0.0506(8) Uani 1 1 d .
H13 H 0.6101 0.7653 -0.0124 0.061 Uiso 1 1 calc R
C10 C 0.8963(3) 0.7191(3) 0.2172(2) 0.0422(6) Uani 1 1 d .
H10A H 0.9698 0.7070 0.2758 0.051 Uiso 1 1 calc R

loop_
_atom_site_aniso_label
_atom_site_aniso_U_11
_atom_site_aniso_U_22
_atom_site_aniso_U_33
_atom_site_aniso_U_23
_atom_site_aniso_U_13
_atom_site_aniso_U_12
C1 0.0202(12) 0.0354(12) 0.0299(12) 0.0107(10) 0.0128(10) 0.0115(10)
O6 0.0313(9) 0.0396(9) 0.0301(9) 0.0079(7) 0.0080(7) 0.0191(8)
O8 0.0212(9) 0.0431(10) 0.0741(13) 0.0244(9) 0.0166(9) 0.0141(8)
O7 0.021 0.067 0.056 0.037 0.021 0.014
C4 0.023 0.033 0.033 0.004 0.015 0.011
C5 0.020 0.029 0.033 0.002 0.014 0.009
O4 0.0288(10) 0.0312(9) 0.0650(13) 0.0017(8) 0.0305(9) 0.0006(8)
O3 0.0306(9) 0.0266(8) 0.0366(9) 0.0080(7) 0.0196(7) 0.0086(7)
C2 0.0206(12) 0.0223(11) 0.0374(13) 0.0111(10) 0.0144(10) 0.0093(10)
Co1 0.02165(18) 0.03098(17) 0.03121(18) 0.01363(13) 0.01470(13) 0.01230(14)
Co2 0.0168(2) 0.0218(2) 0.0282(2) 0.00519(17) 0.00843(17) 0.00771(18)
Co3 0.0205(2) 0.0234(2) 0.0424(3) 0.00942(19) 0.0171(2) 0.00658(19)
O5 0.0223(8) 0.0247(8) 0.0358(9) 0.0080(7) 0.0141(7) 0.0096(7)
O2 0.0272(9) 0.0366(9) 0.0303(9) 0.0025(7) 0.0054(7) 0.0180(8)
C3 0.0158(11) 0.0277(11) 0.0319(12) 0.0072(9) 0.0147(9) 0.0077(9)
O9 0.0348(10) 0.0251(8) 0.0602(12) 0.0112(8) 0.0234(9) 0.0082(8)
C9 0.0201(12) 0.0231(10) 0.0346(12) 0.0066(9) 0.0127(10) 0.0105(9)
N1 0.0283(11) 0.0361(11) 0.0328(11) 0.0148(9) 0.0135(9) 0.0132(9)
C7 0.0195(12) 0.0342(12) 0.0274(12) -0.0005(9) 0.0064(9) 0.0105(10)
C6 0.0269(13) 0.0451(14) 0.0290(12) 0.0107(10) 0.0144(10) 0.0179(11)
C15 0.0433(15) 0.0340(13) 0.0318(13) 0.0144(11) 0.0158(12) 0.0142(12)
C12 0.0376(14) 0.0298(12) 0.0292(12) 0.0100(10) 0.0154(11) 0.0110(11)
C8 0.0184(11) 0.0215(10) 0.0352(13) 0.0027(9) 0.0116(10) 0.0066(9)
O1 0.0300(10) 0.0495(11) 0.0495(11) -0.0012(9) -0.0047(9) 0.0213(9)
O10 0.0476(12) 0.0439(10) 0.0540(12) 0.0093(9) 0.0076(9) 0.0228(10)
C11 0.0277(14) 0.0434(15) 0.0487(16) 0.0206(13) 0.0144(12) 0.0064(12)
C14 0.0266(14) 0.0618(18) 0.0488(17) 0.0274(14) 0.0137(12) 0.0114(14)
C13 0.0360(16) 0.0663(19) 0.0458(17) 0.0315(15) 0.0113(13) 0.0169(15)
C10 0.0304(15) 0.0476(15) 0.0465(16) 0.0257(13) 0.0132(12) 0.0122(13)

loop_
_atom_type_symbol
_atom_type_description
_atom_type_scat_dispersion_real
_atom_type_scat_dispersion_imag
_atom_type_scat_source
C C 0.0033 0.0016 'International Tables Vol C Tables 4.2.6.8 and 6.1.1.4'
H H 0.0000 0.0000 'International Tables Vol C Tables 4.2.6.8 and 6.1.1.4'
N N 0.0061 0.0033 'International Tables Vol C Tables 4.2.6.8 and 6.1.1.4'
O O 0.0106 0.0060 'International Tables Vol C Tables 4.2.6.8 and 6.1.1.4'
Co Co 0.3494 0.9721 'International Tables Vol C Tables 4.2.6.8 and 6.1.1.4'

loop_
_geom_angle_atom_site_label_1
_geom_angle_atom_site_label_2
_geom_angle_atom_site_label_3
_geom_angle
_geom_angle_site_symmetry_1
_geom_angle_site_symmetry_3
O1 C1 O2 118.7(2) . .
O1 C1 C7 120.9(2) . .
O2 C1 C7 120.3(2) . .
C3 O6 Co1 116.73(15) . 2_766
C4 O8 Co1 92.69(14) . 1_655
C4 O7 Co1 88.08(15) . 1_655
O7 C4 O8 119.4(2) . .
O7 C4 C5 121.8(2) . .
O8 C4 C5 118.8(2) . .
O7 C4 Co1 62.21(12) . 1_655
O8 C4 Co1 57.20(12) . 1_655
C5 C4 Co1 174.48(17) . 1_655
C4 C5 C6 115.54(19) . .
C4 C5 C9 114.89(19) . .
C6 C5 C9 106.23(17) . .
C2 O4 Co3 133.27(15) . .
C2 O3 Co2 125.54(14) . .
O4 C2 O3 124.4(2) . .
O4 C2 C8 114.42(19) . .
O3 C2 C8 121.17(18) . .
O6 Co1 N1 95.98(7) 2_766 .
O6 Co1 O8 97.36(8) 2_766 1_455
N1 Co1 O8 152.74(8) . 1_455
O6 Co1 O2 100.37(6) 2_766 .
N1 Co1 O2 94.96(7) . .
O8 Co1 O2 105.83(7) 1_455 .
O6 Co1 O7 98.12(7) 2_766 1_455
N1 Co1 O7 94.82(7) . 1_455
O8 Co1 O7 59.81(7) 1_455 1_455
O2 Co1 O7 158.03(7) . 1_455
O6 Co1 O1 157.87(7) 2_766 .
N1 Co1 O1 91.56(8) . .
O8 Co1 O1 84.89(8) 1_455 .
O2 Co1 O1 58.16(6) . .
O7 Co1 O1 101.95(7) 1_455 .
O6 Co1 C4 99.64(7) 2_766 1_455
N1 Co1 C4 123.79(8) . 1_455
O8 Co1 C4 30.11(7) 1_455 1_455
O2 Co1 C4 133.70(7) . 1_455
O7 Co1 C4 29.72(7) 1_455 1_455
O1 Co1 C4 93.30(7) . 1_455
O3 Co2 O3 179.999(2) 2_766 .
O3 Co2 O5 89.41(6) 2_766 2_766
O3 Co2 O5 90.59(6) . 2_766
O3 Co2 O5 90.59(6) 2_766 .
O3 Co2 O5 89.41(6) . .
O5 Co2 O5 180.0 2_766 .
O3 Co2 O2 89.02(7) 2_766 2_766
O3 Co2 O2 90.98(7) . 2_766
O5 Co2 O2 95.67(6) 2_766 2_766
O5 Co2 O2 84.33(6) . 2_766
O3 Co2 O2 90.98(7) 2_766 .
O3 Co2 O2 89.02(7) . .
O5 Co2 O2 84.33(6) 2_766 .
O5 Co2 O2 95.67(6) . .
O2 Co2 O2 180.00(6) 2_766 .
O4 Co3 O4 180.0 . 2_656
O4 Co3 O10 92.88(8) . 2_656
O4 Co3 O10 87.12(8) 2_656 2_656
O4 Co3 O10 87.12(8) . .
O4 Co3 O10 92.88(8) 2_656 .
O10 Co3 O10 180.0 2_656 .
O4 Co3 O9 80.60(6) . .
O4 Co3 O9 99.40(6) 2_656 .
O10 Co3 O9 90.00(8) 2_656 .
O10 Co3 O9 90.00(8) . .
O4 Co3 O9 99.40(6) . 2_656
O4 Co3 O9 80.60(6) 2_656 2_656
O10 Co3 O9 90.00(8) 2_656 2_656
O10 Co3 O9 90.00(8) . 2_656
O9 Co3 O9 180.0 . 2_656
C3 O5 Co2 114.68(13) . .
C1 O2 Co2 137.46(15) . .
C1 O2 Co1 95.83(14) . .
Co2 O2 Co1 119.57(7) . .
O6 C3 O5 123.8(2) . .
O6 C3 C9 118.4(2) . .
O5 C3 C9 117.8(2) . .
C3 C9 C5 111.63(17) . .
C3 C9 C8 114.51(17) . .
C5 C9 C8 101.99(18) . .
C14 N1 C10 116.9(2) . .
C14 N1 Co1 121.94(16) . .
C10 N1 Co1 121.13(16) . .
C1 C7 C6 110.29(19) . .
C1 C7 C8 117.26(18) . .
C6 C7 C8 105.85(18) . .
C5 C6 C7 104.66(19) . .
C15 C15 C12 125.9(3) 2_775 .
C11 C12 C13 116.5(2) . .
C11 C12 C15 123.5(2) . .
C13 C12 C15 120.0(2) . .
C2 C8 C9 118.63(19) . .
C2 C8 C7 113.90(18) . .
C9 C8 C7 107.08(17) . .
C1 O1 Co1 87.12(15) . .
C10 C11 C12 120.4(2) . .
N1 C14 C13 123.5(3) . .
C14 C13 C12 120.0(3) . .
N1 C10 C11 122.6(3) . .

loop_
_geom_bond_atom_site_label_1
_geom_bond_atom_site_label_2
_geom_bond_distance
_geom_bond_site_symmetry_2
C1 O1 1.239(3) .
C1 O2 1.271(3) .
C1 C7 1.523(3) .
O6 C3 1.258(3) .
O6 Co1 2.0417(16) 2_766
O8 C4 1.256(3) .
O8 Co1 2.1047(17) 1_655
O7 C4 1.240(3) .
O7 Co1 2.2139(18) 1_655
C4 C5 1.509(3) .
C4 Co1 2.501(2) 1_655
C5 C6 1.521(3) .
C5 C9 1.548(3) .
O4 C2 1.249(3) .
O4 Co3 2.0714(16) .
O3 C2 1.256(3) .
O3 Co2 2.0700(15) .
C2 C8 1.533(3) .
Co1 O6 2.0417(16) 2_766
Co1 N1 2.0745(18) .
Co1 O8 2.1047(17) 1_455
Co1 O2 2.1114(16) .
Co1 O7 2.2140(18) 1_455
Co1 O1 2.3175(19) .
Co1 C4 2.501(2) 1_455
Co2 O3 2.0700(15) 2_766
Co2 O5 2.0709(15) 2_766
Co2 O5 2.0710(15) .
Co2 O2 2.0917(16) 2_766
Co2 O2 2.0917(16) .
Co3 O4 2.0714(16) 2_656
Co3 O10 2.082(2) 2_656
Co3 O10 2.082(2) .
Co3 O9 2.1405(16) .
Co3 O9 2.1405(16) 2_656
O5 C3 1.271(3) .
C3 C9 1.518(3) .
C9 C8 1.558(3) .
N1 C14 1.328(3) .
N1 C10 1.346(3) .
C7 C6 1.545(3) .
C7 C8 1.573(3) .
C15 C15 1.323(5) 2_775
C15 C12 1.467(3) .
C12 C11 1.382(4) .
C12 C13 1.383(4) .
C11 C10 1.379(3) .
C14 C13 1.379(4) .

loop_
_platon_squeeze_void_nr
_platon_squeeze_void_average_x
_platon_squeeze_void_average_y
_platon_squeeze_void_average_z
_platon_squeeze_void_volume
_platon_squeeze_void_count_electrons
_platon_squeeze_void_content
1 -0.034 0.466 1.000 172 52 ' '
